data_9006335
loop_
_publ_author_name
'Leinenweber, K.'
'Linton, J.'
'Navrotsky, A.'
'Fei, Y.'
'Parise, J. B.'

_publ_section_title
;
 High-pressure perovskites on the join CaTiO3-FeTiO3
;
_journal_name_full 'Physics and Chemistry of Minerals'
_journal_page_first 251
_journal_page_last 258
_journal_volume 22
_journal_year 1995
_chemical_formula_structural FeTiO3
_chemical_formula_sum 'Fe O3 Ti'
_space_group_IT_number 161
_symmetry_space_group_name_Hall 'R 3 -2"c'
_symmetry_space_group_name_H-M 'R 3 c :H'
_cell_angle_alpha 90
_cell_angle_beta 90
_cell_angle_gamma 120
_cell_length_a 5.12334
_cell_length_b 5.12334
_cell_length_c 13.76020
_cell_formula_units_Z 6
_cell_volume 312.796
_database_code_amcsd 0007917
_exptl_crystal_density_diffrn 4.833
_cod_original_sg_symbol_H-M 'R 3 c'
_cod_original_formula_sum 'Fe Ti O3'
_cod_database_code 9006335
_amcsd_formula_title FeTiO3

loop_
_space_group_symop_operation_xyz
x,y,z
2/3+x,1/3+y,1/3+z
1/3+x,2/3+y,2/3+z
x,x-y,1/2+z
2/3+x,1/3+x-y,5/6+z
1/3+x,2/3+x-y,1/6+z
-y,-x,1/2+z
2/3-y,1/3-x,5/6+z
1/3-y,2/3-x,1/6+z
-x+y,y,1/2+z
2/3-x+y,1/3+y,5/6+z
1/3-x+y,2/3+y,1/6+z
-y,x-y,z
2/3-y,1/3+x-y,1/3+z
1/3-y,2/3+x-y,2/3+z
-x+y,-x,z
2/3-x+y,1/3-x,1/3+z
1/3-x+y,2/3-x,2/3+z

loop_
_atom_site_label
_atom_site_fract_x
_atom_site_fract_y
_atom_site_fract_z
Fe 0.00000 0.00000 0.28710
Ti 0.00000 0.00000 0.00000
O 0.04490 0.34460 0.06410

loop_
_cod_related_entry_id
_cod_related_entry_database
_cod_related_entry_code
1 AMCSD 0007917
